data_4334784
loop_
_publ_author_name
'Ralf Haiges'
'C. Bigler Jones'
'Karl O. Christe'

_publ_contact_author_address
;University of Southern California
Loker Hydrocarbon Research Institute and Department of Chemistry
Los Angeles, CA 90089
USA
;
_publ_contact_author_email haiges@usc.edu
_publ_contact_author_name 'Haiges, Ralf'
_publ_contact_author_phone '+1 (213) 740-3197'
_publ_section_title
;
 Energetic Bis(3,5-dinitro-1H-1,2,4-triazolyl)dihydro- and dichloroborates
 and Bis(5-nitro-2H-tetrazolyl)-, Bis(5-(trinitromethyl)-2H-tetrazolyl)-,
 and Bis(5-(fluorodinitromethyl)-2H-tetrazolyl)dihydroborate
;
_journal_name_full 'Inorganic Chemistry'
_journal_page_first 5551
_journal_page_last 5558
_journal_paper_doi 10.1021/ic400504h
_journal_volume 52
_journal_year 2013
_chemical_formula_moiety 'C24 H20 P, C4 H2 B F2 N12 O8'
_chemical_formula_sum 'C28 H22 B F2 N12 O8 P'
_chemical_formula_weight 734.36
_chemical_name_common FDNTzBH2TPP
_space_group_crystal_system triclinic
_space_group_IT_number 2
_space_group_name_Hall '-P 1'
_space_group_name_H-M_alt 'P -1'
_symmetry_space_group_name_Hall '-P 1'
_symmetry_space_group_name_H-M 'P -1'
_atom_sites_solution_hydrogens geom
_atom_sites_solution_primary direct
_atom_sites_solution_secondary difmap
_cell_angle_alpha 109.3580(10)
_cell_angle_beta 99.4140(10)
_cell_angle_gamma 101.5770(10)
_cell_formula_units_Z 2
_cell_length_a 11.1504(6)
_cell_length_b 12.2645(6)
_cell_length_c 13.5087(7)
_cell_measurement_reflns_used 9959
_cell_measurement_temperature 100.(2)
_cell_measurement_theta_max 30.5366
_cell_measurement_theta_min 2.2036
_cell_volume 1653.72(15)
_computing_cell_refinement 'SAINT V8.18C (Bruker AXS Inc., 2011)'
_computing_data_collection 'Bruker Instrument Service v2012.10.0.0'
_computing_data_reduction 'SAINT V8.18C (Bruker AXS Inc., 2011)'
_computing_structure_refinement 'SHELXL-97 (Sheldrick, 2008)'
_computing_structure_solution 'SHELXS-97 (Sheldrick, 2008)'
_diffrn_ambient_temperature 100.(2)
_diffrn_detector_area_resol_mean 8.3333
_diffrn_measured_fraction_theta_full 1.000
_diffrn_measured_fraction_theta_max 0.977
_diffrn_measurement_device_type 'Bruker APEX II CCD'
_diffrn_measurement_method 'omega- and phi-scans'
_diffrn_radiation_monochromator 'TRIUMPH curved-crystal'
_diffrn_radiation_type 'MoK\a '
_diffrn_radiation_wavelength 0.71073
_diffrn_reflns_av_R_equivalents 0.0216
_diffrn_reflns_av_sigmaI/netI 0.0186
_diffrn_reflns_limit_h_max 15
_diffrn_reflns_limit_h_min -15
_diffrn_reflns_limit_k_max 17
_diffrn_reflns_limit_k_min -17
_diffrn_reflns_limit_l_max 19
_diffrn_reflns_limit_l_min -18
_diffrn_reflns_number 40373
_diffrn_reflns_theta_full 27.5
_diffrn_reflns_theta_max 30.53
_diffrn_reflns_theta_min 1.65
_diffrn_source 'fine-focus tube'
_exptl_absorpt_coefficient_mu 0.163
_exptl_absorpt_correction_T_max 0.98
_exptl_absorpt_correction_T_min 0.86
_exptl_absorpt_correction_type multi-scan
_exptl_absorpt_process_details 'Bruker SADABS V2012/1'
_exptl_crystal_colour 'clear colourless'
_exptl_crystal_density_diffrn 1.475
_exptl_crystal_description prism
_exptl_crystal_F_000 752
_exptl_crystal_size_max 0.630
_exptl_crystal_size_mid 0.520
_exptl_crystal_size_min 0.120
_refine_diff_density_max 1.178
_refine_diff_density_min -0.958
_refine_ls_extinction_method none
_refine_ls_goodness_of_fit_ref 1.042
_refine_ls_hydrogen_treatment mixed
_refine_ls_matrix_type full
_refine_ls_number_parameters 517
_refine_ls_number_reflns 9869
_refine_ls_number_restraints 188
_refine_ls_restrained_S_all 1.042
_refine_ls_R_factor_all 0.0690
_refine_ls_R_factor_gt 0.0580
_refine_ls_shift/su_max 0.001
_refine_ls_shift/su_mean 0.000
_refine_ls_structure_factor_coef Fsqd
_refine_ls_weighting_details 'calc w=1/[\s^2^(Fo^2^)+(0.0802P)^2^+1.8199P] where P=(Fo^2^+2Fc^2^)/3'
_refine_ls_weighting_scheme calc
_refine_ls_wR_factor_gt 0.1561
_refine_ls_wR_factor_ref 0.1662
_reflns_number_gt 8258
_reflns_number_total 9869
_reflns_threshold_expression >2sigma(I)
_cod_data_source_file ic400504h_si_002_7.cif
_cod_data_source_block TPPBH2FDNTz2
_cod_database_code 4334784

loop_
_space_group_symop_operation_xyz
'x, y, z'
'-x, -y, -z'

loop_
_atom_site_type_symbol
_atom_site_label
_atom_site_fract_x
_atom_site_fract_y
_atom_site_fract_z
_atom_site_U_iso_or_equiv
_atom_site_adp_type
_atom_site_calc_flag
_atom_site_refinement_flags
_atom_site_occupancy
_atom_site_disorder_assembly
_atom_site_disorder_group
B B1 0.2701(2) 0.5327(2) 0.7524(2) 0.0315(5) Uani d DU 1.0 . .
C C1 0.00399(15) 0.62441(15) 0.65244(14) 0.0200(3) Uani d U 1.0 A .
C C2 -0.06635(16) 0.70976(16) 0.63538(16) 0.0243(3) Uani d U 1.0 . .
C C3 0.2238(5) 0.4644(3) 0.9875(4) 0.0256(7) Uani d PDU 0.621(3) A 1
C C4 0.1807(3) 0.3808(3) 1.0421(3) 0.0334(6) Uani d PDU 0.621(3) A 1
C C3A 0.2157(9) 0.4999(6) 0.9930(7) 0.0256(7) Uani d PDU 0.379(3) A 2
C C4A 0.1589(5) 0.4465(6) 1.0633(4) 0.0334(6) Uani d PDU 0.379(3) A 2
C C5 0.55392(14) -0.06150(14) 0.28580(13) 0.0172(3) Uani d U 1.0 . .
C C6 0.66605(15) -0.00883(15) 0.36688(14) 0.0210(3) Uani d U 1.0 . .
H H6 0.6802 0.0693 0.4198 0.025 Uiso calc R 1.0 . .
C C7 0.75771(16) -0.07120(16) 0.37014(16) 0.0252(3) Uani d U 1.0 . .
H H7 0.8349 -0.035 0.4247 0.03 Uiso calc R 1.0 . .
C C8 0.73613(16) -0.18578(16) 0.29388(17) 0.0254(3) Uani d U 1.0 . .
H H8 0.7985 -0.2281 0.2965 0.03 Uiso calc R 1.0 . .
C C9 0.62351(18) -0.23938(16) 0.21344(16) 0.0264(4) Uani d U 1.0 . .
H H9 0.6089 -0.3183 0.1617 0.032 Uiso calc R 1.0 . .
C C10 0.53243(16) -0.17752(15) 0.20882(15) 0.0233(3) Uani d U 1.0 . .
H H10 0.4558 -0.2138 0.1537 0.028 Uiso calc R 1.0 . .
C C11 0.48071(14) 0.15952(14) 0.38222(13) 0.0170(3) Uani d U 1.0 . .
C C12 0.59295(16) 0.24156(15) 0.38972(14) 0.0207(3) Uani d U 1.0 . .
H H12 0.6436 0.2186 0.3405 0.025 Uiso calc R 1.0 . .
C C13 0.62957(18) 0.35653(16) 0.46949(16) 0.0269(4) Uani d U 1.0 . .
H H13 0.7055 0.4122 0.4751 0.032 Uiso calc R 1.0 . .
C C14 0.5547(2) 0.38986(16) 0.54110(15) 0.0290(4) Uani d U 1.0 . .
H H14 0.5795 0.4687 0.595 0.035 Uiso calc R 1.0 . .
C C15 0.44436(19) 0.30903(18) 0.53446(15) 0.0283(4) Uani d U 1.0 . .
H H15 0.3944 0.3325 0.5841 0.034 Uiso calc R 1.0 . .
C C16 0.40649(16) 0.19323(16) 0.45499(14) 0.0216(3) Uani d U 1.0 . .
H H16 0.3309 0.1377 0.4504 0.026 Uiso calc R 1.0 . .
C C17 0.29266(14) -0.07831(14) 0.29248(14) 0.0181(3) Uani d U 1.0 . .
C C18 0.30149(15) -0.16370(15) 0.33899(14) 0.0198(3) Uani d U 1.0 . .
H H18 0.3817 -0.1728 0.3655 0.024 Uiso calc R 1.0 . .
C C19 0.19187(16) -0.23524(16) 0.34622(15) 0.0234(3) Uani d U 1.0 . .
H H19 0.1972 -0.294 0.3769 0.028 Uiso calc R 1.0 . .
C C20 0.07469(16) -0.22093(17) 0.30859(17) 0.0266(4) Uani d U 1.0 . .
H H20 0.0002 -0.27 0.3137 0.032 Uiso calc R 1.0 . .
C C21 0.06586(16) -0.13503(18) 0.26340(18) 0.0292(4) Uani d U 1.0 . .
H H21 -0.0144 -0.1248 0.2388 0.035 Uiso calc R 1.0 . .
C C22 0.17448(16) -0.06424(16) 0.25438(17) 0.0249(3) Uani d U 1.0 . .
H H22 0.1685 -0.0065 0.2225 0.03 Uiso calc R 1.0 . .
C C23 0.38932(14) 0.02275(14) 0.14741(13) 0.0170(3) Uani d U 1.0 . .
C C24 0.31797(17) -0.08163(16) 0.05941(15) 0.0256(3) Uani d U 1.0 . .
H H24 0.2924 -0.1551 0.0695 0.031 Uiso calc R 1.0 . .
C C25 0.28466(18) -0.07773(17) -0.04281(15) 0.0282(4) Uani d U 1.0 . .
H H25 0.237 -0.1487 -0.1029 0.034 Uiso calc R 1.0 . .
C C26 0.32105(18) 0.02981(19) -0.05698(15) 0.0292(4) Uani d U 1.0 . .
H H26 0.2967 0.0329 -0.1265 0.035 Uiso calc R 1.0 . .
C C27 0.3930(2) 0.13310(19) 0.03014(17) 0.0333(4) Uani d U 1.0 . .
H H27 0.4197 0.206 0.0194 0.04 Uiso calc R 1.0 . .
C C28 0.42598(18) 0.13061(16) 0.13275(15) 0.0251(3) Uani d U 1.0 . .
H H28 0.4732 0.2019 0.1926 0.03 Uiso calc R 1.0 . .
F F1 -0.18741(11) 0.65551(13) 0.58568(14) 0.0454(4) Uani d U 1.0 . .
F F2 0.1684(6) 0.2605(4) 0.9808(5) 0.0585(8) Uani d PDU 0.621(3) A 1
F F2A 0.0853(7) 0.5111(4) 1.1153(4) 0.0585(8) Uani d PDU 0.379(3) A 2
H H1B 0.274(3) 0.4414(17) 0.702(2) 0.038(7) Uiso d D 1.0 . .
H H2B 0.351(2) 0.611(2) 0.766(2) 0.045(8) Uiso d D 1.0 . .
N N1 -0.04441(15) 0.50515(14) 0.60109(14) 0.0282(3) Uani d U 1.0 A .
N N2 0.04599(16) 0.45973(14) 0.63173(15) 0.0284(3) Uani d U 1.0 . .
N N3 0.14307(14) 0.55064(13) 0.69898(13) 0.0226(3) Uani d U 1.0 A .
N N4 0.12033(14) 0.65699(13) 0.71437(13) 0.0228(3) Uani d U 1.0 . .
N N5 -0.01246(15) 0.77895(13) 0.56838(12) 0.0234(3) Uani d U 1.0 . .
N N6 -0.0598(2) 0.80957(18) 0.74235(16) 0.0394(4) Uani d U 1.0 . .
N N7 0.2092(4) 0.4291(4) 0.8821(5) 0.0195(7) Uani d PDU 0.621(3) A 1
N N8 0.2651(8) 0.5297(7) 0.8711(6) 0.0210(9) Uani d PDU 0.621(3) A 1
N N9 0.3122(10) 0.6203(6) 0.9661(5) 0.0425(12) Uani d PDU 0.621(3) A 1
N N10 0.2858(6) 0.5800(4) 1.0418(4) 0.0413(9) Uani d PDU 0.621(3) A 1
N N11 0.0470(4) 0.3742(4) 1.0609(3) 0.0476(7) Uani d PDU 0.621(3) A 1
N N12 0.2705(12) 0.4224(12) 1.1548(12) 0.0500(19) Uani d PDU 0.621(3) A 1
N N7A 0.1872(8) 0.4471(8) 0.8853(9) 0.0195(7) Uani d PDU 0.379(3) A 2
N N8A 0.2509(16) 0.5326(12) 0.8579(10) 0.0210(9) Uani d PDU 0.379(3) A 2
N N9A 0.3113(18) 0.6326(11) 0.9439(10) 0.0425(12) Uani d PDU 0.379(3) A 2
N N10A 0.2891(11) 0.6135(7) 1.0294(8) 0.0413(9) Uani d PDU 0.379(3) A 2
N N11A 0.0864(6) 0.3123(6) 1.0021(5) 0.0476(7) Uani d PDU 0.379(3) A 2
N N12A 0.258(2) 0.442(2) 1.155(2) 0.0500(19) Uani d PDU 0.379(3) A 2
O O1 -0.08433(16) 0.82550(15) 0.52937(14) 0.0388(4) Uani d U 1.0 . .
O O2 0.09531(13) 0.78296(13) 0.56179(12) 0.0287(3) Uani d U 1.0 . .
O O3 0.03132(19) 0.89518(17) 0.77632(14) 0.0496(5) Uani d U 1.0 . .
O O4 -0.1499(3) 0.7925(2) 0.7807(2) 0.0865(9) Uani d U 1.0 . .
O O5 0.0208(5) 0.4647(5) 1.0840(5) 0.0794(11) Uani d PDU 0.621(3) A 1
O O6 -0.0169(4) 0.2763(4) 1.0477(4) 0.0736(11) Uani d PDU 0.621(3) A 1
O O7 0.3720(5) 0.4097(5) 1.1580(5) 0.0733(14) Uani d PDU 0.621(3) A 1
O O8 0.226(2) 0.457(3) 1.2386(15) 0.076(3) Uani d PDU 0.621(3) A 1
O O5A -0.0268(8) 0.3003(8) 0.9987(8) 0.0794(11) Uani d PDU 0.379(3) A 2
O O6A 0.1745(11) 0.2644(13) 0.9825(13) 0.0736(11) Uani d PDU 0.379(3) A 2
O O7A 0.3566(11) 0.4339(10) 1.1334(9) 0.0733(14) Uani d PDU 0.379(3) A 2
O O8A 0.221(3) 0.469(5) 1.230(3) 0.076(3) Uani d PDU 0.379(3) A 2
P P1 0.43081(4) 0.01240(3) 0.27763(3) 0.01520(10) Uani d U 1.0 . .

loop_
_atom_site_aniso_label
_atom_site_aniso_U_11
_atom_site_aniso_U_22
_atom_site_aniso_U_33
_atom_site_aniso_U_12
_atom_site_aniso_U_13
_atom_site_aniso_U_23
B1 0.0259(10) 0.0351(11) 0.0498(13) 0.0161(8) 0.0166(9) 0.0285(10)
C1 0.0178(7) 0.0176(7) 0.0250(8) 0.0033(5) 0.0058(6) 0.0092(6)
C2 0.0175(7) 0.0253(8) 0.0325(9) 0.0064(6) 0.0051(6) 0.0144(7)
C3 0.0257(12) 0.025(2) 0.0227(10) 0.0130(16) 0.0035(8) 0.0020(17)
C4 0.0322(13) 0.0466(17) 0.0272(12) 0.0184(12) 0.0096(10) 0.0157(13)
C3A 0.0257(12) 0.025(2) 0.0227(10) 0.0130(16) 0.0035(8) 0.0020(17)
C4A 0.0322(13) 0.0466(17) 0.0272(12) 0.0184(12) 0.0096(10) 0.0157(13)
C5 0.0135(6) 0.0171(6) 0.0237(7) 0.0053(5) 0.0059(5) 0.0097(6)
C6 0.0154(7) 0.0194(7) 0.0275(8) 0.0035(6) 0.0028(6) 0.0100(6)
C7 0.0150(7) 0.0258(8) 0.0364(9) 0.0051(6) 0.0022(6) 0.0158(7)
C8 0.0176(7) 0.0239(8) 0.0423(10) 0.0097(6) 0.0097(7) 0.0187(7)
C9 0.0238(8) 0.0210(7) 0.0358(9) 0.0106(6) 0.0081(7) 0.0095(7)
C10 0.0185(7) 0.0192(7) 0.0290(8) 0.0064(6) 0.0027(6) 0.0059(6)
C11 0.0151(6) 0.0152(6) 0.0201(7) 0.0043(5) 0.0031(5) 0.0065(5)
C12 0.0181(7) 0.0169(7) 0.0249(8) 0.0018(6) 0.0034(6) 0.0077(6)
C13 0.0252(8) 0.0171(7) 0.0301(9) 0.0002(6) -0.0036(7) 0.0067(6)
C14 0.0371(10) 0.0193(7) 0.0230(8) 0.0101(7) -0.0029(7) 0.0020(6)
C15 0.0346(9) 0.0287(9) 0.0218(8) 0.0156(7) 0.0070(7) 0.0057(7)
C16 0.0201(7) 0.0239(8) 0.0225(8) 0.0086(6) 0.0064(6) 0.0090(6)
C17 0.0136(6) 0.0153(6) 0.0261(8) 0.0028(5) 0.0056(5) 0.0088(6)
C18 0.0161(7) 0.0198(7) 0.0251(8) 0.0045(6) 0.0040(6) 0.0114(6)
C19 0.0205(8) 0.0214(7) 0.0321(9) 0.0041(6) 0.0068(6) 0.0155(7)
C20 0.0168(7) 0.0256(8) 0.0422(10) 0.0029(6) 0.0098(7) 0.0193(8)
C21 0.0136(7) 0.0311(9) 0.0518(12) 0.0070(6) 0.0093(7) 0.0259(9)
C22 0.0151(7) 0.0234(8) 0.0438(10) 0.0065(6) 0.0090(7) 0.0206(7)
C23 0.0131(6) 0.0167(6) 0.0211(7) 0.0044(5) 0.0044(5) 0.0068(5)
C24 0.0252(8) 0.0183(7) 0.0272(8) 0.0047(6) -0.0007(6) 0.0052(6)
C25 0.0264(8) 0.0267(8) 0.0235(8) 0.0070(7) -0.0008(7) 0.0030(7)
C26 0.0257(8) 0.0389(10) 0.0216(8) 0.0050(7) 0.0048(6) 0.0124(7)
C27 0.0357(10) 0.0317(10) 0.0289(9) -0.0035(8) 0.0024(8) 0.0172(8)
C28 0.0262(8) 0.0204(7) 0.0249(8) -0.0015(6) 0.0026(6) 0.0101(6)
F1 0.0164(5) 0.0462(8) 0.0776(10) 0.0023(5) -0.0009(6) 0.0379(7)
F2 0.107(2) 0.0398(12) 0.0528(14) 0.0342(14) 0.0460(15) 0.0277(11)
F2A 0.107(2) 0.0398(12) 0.0528(14) 0.0342(14) 0.0460(15) 0.0277(11)
N1 0.0250(7) 0.0188(7) 0.0363(8) -0.0003(6) 0.0041(6) 0.0100(6)
N2 0.0288(8) 0.0168(6) 0.0388(9) 0.0039(6) 0.0102(7) 0.0103(6)
N3 0.0228(7) 0.0169(6) 0.0326(8) 0.0068(5) 0.0097(6) 0.0128(6)
N4 0.0217(7) 0.0157(6) 0.0306(7) 0.0064(5) 0.0024(6) 0.0094(5)
N5 0.0248(7) 0.0197(6) 0.0241(7) 0.0044(5) 0.0014(5) 0.0092(5)
N6 0.0601(12) 0.0384(10) 0.0390(10) 0.0341(9) 0.0239(9) 0.0211(8)
N7 0.0186(18) 0.0175(16) 0.0246(8) 0.0111(9) 0.0058(12) 0.0069(11)
N8 0.015(2) 0.0158(7) 0.0283(18) 0.0053(10) -0.0044(14) 0.0068(10)
N9 0.0522(13) 0.0242(17) 0.032(3) -0.0021(14) -0.008(2) 0.0034(15)
N10 0.0535(14) 0.029(2) 0.0279(15) 0.004(2) -0.0021(12) 0.0034(14)
N11 0.0386(15) 0.067(2) 0.0412(16) 0.0137(14) 0.0120(12) 0.0255(15)
N12 0.056(3) 0.050(5) 0.0315(10) 0.005(2) -0.0052(16) 0.013(2)
N7A 0.0186(18) 0.0175(16) 0.0246(8) 0.0111(9) 0.0058(12) 0.0069(11)
N8A 0.015(2) 0.0158(7) 0.0283(18) 0.0053(10) -0.0044(14) 0.0068(10)
N9A 0.0522(13) 0.0242(17) 0.032(3) -0.0021(14) -0.008(2) 0.0034(15)
N10A 0.0535(14) 0.029(2) 0.0279(15) 0.004(2) -0.0021(12) 0.0034(14)
N11A 0.0386(15) 0.067(2) 0.0412(16) 0.0137(14) 0.0120(12) 0.0255(15)
N12A 0.056(3) 0.050(5) 0.0315(10) 0.005(2) -0.0052(16) 0.013(2)
O1 0.0413(8) 0.0447(9) 0.0441(9) 0.0221(7) 0.0085(7) 0.0289(7)
O2 0.0244(6) 0.0279(6) 0.0348(7) 0.0028(5) 0.0074(5) 0.0155(6)
O3 0.0508(10) 0.0477(10) 0.0358(9) 0.0288(9) -0.0057(7) -0.0034(7)
O4 0.136(2) 0.0628(14) 0.112(2) 0.0549(15) 0.102(2) 0.0468(14)
O5 0.066(2) 0.084(3) 0.096(3) 0.030(2) 0.026(2) 0.036(2)
O6 0.0408(16) 0.090(3) 0.094(3) 0.0019(16) 0.0130(17) 0.050(2)
O7 0.052(2) 0.066(3) 0.073(3) 0.0335(16) -0.0238(18) -0.001(2)
O8 0.083(2) 0.094(6) 0.032(3) -0.006(2) 0.006(2) 0.022(3)
O5A 0.066(2) 0.084(3) 0.096(3) 0.030(2) 0.026(2) 0.036(2)
O6A 0.0408(16) 0.090(3) 0.094(3) 0.0019(16) 0.0130(17) 0.050(2)
O7A 0.052(2) 0.066(3) 0.073(3) 0.0335(16) -0.0238(18) -0.001(2)
O8A 0.083(2) 0.094(6) 0.032(3) -0.006(2) 0.006(2) 0.022(3)
P1 0.01139(17) 0.01329(17) 0.02075(19) 0.00261(13) 0.00397(13) 0.00666(14)

loop_
_atom_type_symbol
_atom_type_description
_atom_type_scat_dispersion_real
_atom_type_scat_dispersion_imag
_atom_type_scat_source
C C 0.0033 0.0016 'International Tables Vol C Tables 4.2.6.8 and 6.1.1.4'
H H 0.0000 0.0000 'International Tables Vol C Tables 4.2.6.8 and 6.1.1.4'
N N 0.0061 0.0033 'International Tables Vol C Tables 4.2.6.8 and 6.1.1.4'
O O 0.0106 0.0060 'International Tables Vol C Tables 4.2.6.8 and 6.1.1.4'
B B 0.0013 0.0007 'International Tables Vol C Tables 4.2.6.8 and 6.1.1.4'
F F 0.0171 0.0103 'International Tables Vol C Tables 4.2.6.8 and 6.1.1.4'
P P 0.1023 0.0942 'International Tables Vol C Tables 4.2.6.8 and 6.1.1.4'

loop_
_geom_angle_atom_site_label_1
_geom_angle_atom_site_label_2
_geom_angle_atom_site_label_3
_geom_angle
N8A B1 N3 102.8(7)
N8A B1 N8 6.7(10)
N3 B1 N8 109.5(4)
N8A B1 H1B 109.0(16)
N3 B1 H1B 106.5(15)
N8 B1 H1B 106.0(15)
N8A B1 H2B 109.1(16)
N3 B1 H2B 109.9(16)
N8 B1 H2B 106.2(16)
H1B B1 H2B 118.(2)
N4 C1 N1 113.96(15)
N4 C1 C2 124.24(15)
N1 C1 C2 121.73(16)
F1 C2 C1 112.13(15)
F1 C2 N6 107.83(17)
C1 C2 N6 111.97(15)
F1 C2 N5 107.10(15)
C1 C2 N5 113.68(14)
N6 C2 N5 103.59(14)
N7 C3 N10 113.9(4)
N7 C3 C4 123.0(4)
N10 C3 C4 123.0(4)
F2 C4 C3 113.3(3)
F2 C4 N12 111.4(6)
C3 C4 N12 109.4(7)
F2 C4 N11 101.4(4)
C3 C4 N11 115.0(3)
N12 C4 N11 105.9(7)
N7A C3A N10A 112.4(8)
N7A C3A C4A 123.8(8)
N10A C3A C4A 123.3(8)
F2A C4A C3A 112.2(5)
F2A C4A N12A 104.7(11)
C3A C4A N12A 113.1(13)
F2A C4A N11A 111.7(5)
C3A C4A N11A 112.4(5)
N12A C4A N11A 102.1(10)
C6 C5 C10 119.97(15)
C6 C5 P1 122.30(12)
C10 C5 P1 117.70(12)
C5 C6 C7 119.81(16)
C5 C6 H6 120.1
C7 C6 H6 120.1
C8 C7 C6 120.02(16)
C8 C7 H7 120.0
C6 C7 H7 120.0
C7 C8 C9 120.36(16)
C7 C8 H8 119.8
C9 C8 H8 119.8
C10 C9 C8 120.02(17)
C10 C9 H9 120.0
C8 C9 H9 120.0
C9 C10 C5 119.80(16)
C9 C10 H10 120.1
C5 C10 H10 120.1
C16 C11 C12 120.12(15)
C16 C11 P1 119.87(12)
C12 C11 P1 120.00(12)
C13 C12 C11 119.70(16)
C13 C12 H12 120.1
C11 C12 H12 120.1
C12 C13 C14 119.89(17)
C12 C13 H13 120.1
C14 C13 H13 120.1
C15 C14 C13 120.61(16)
C15 C14 H14 119.7
C13 C14 H14 119.7
C14 C15 C16 120.17(17)
C14 C15 H15 119.9
C16 C15 H15 119.9
C15 C16 C11 119.50(16)
C15 C16 H16 120.2
C11 C16 H16 120.2
C18 C17 C22 120.19(14)
C18 C17 P1 121.06(12)
C22 C17 P1 118.74(12)
C19 C18 C17 119.55(15)
C19 C18 H18 120.2
C17 C18 H18 120.2
C20 C19 C18 120.17(16)
C20 C19 H19 119.9
C18 C19 H19 119.9
C19 C20 C21 120.35(16)
C19 C20 H20 119.8
C21 C20 H20 119.8
C22 C21 C20 120.01(16)
C22 C21 H21 120.0
C20 C21 H21 120.0
C21 C22 C17 119.74(16)
C21 C22 H22 120.1
C17 C22 H22 120.1
C28 C23 C24 120.06(16)
C28 C23 P1 121.88(13)
C24 C23 P1 118.06(13)
C25 C24 C23 119.90(17)
C25 C24 H24 120.1
C23 C24 H24 120.1
C26 C25 C24 119.85(17)
C26 C25 H25 120.1
C24 C25 H25 120.1
C25 C26 C27 120.23(18)
C25 C26 H26 119.9
C27 C26 H26 119.9
C28 C27 C26 120.46(18)
C28 C27 H27 119.8
C26 C27 H27 119.8
C27 C28 C23 119.47(17)
C27 C28 H28 120.3
C23 C28 H28 120.3
N2 N1 C1 104.49(15)
N1 N2 N3 107.73(14)
N2 N3 N4 112.35(15)
N2 N3 B1 122.97(15)
N4 N3 B1 124.68(16)
C1 N4 N3 101.47(14)
O2 N5 O1 127.48(17)
O2 N5 C2 117.38(14)
O1 N5 C2 115.12(16)
O3 N6 O4 128.4(2)
O3 N6 C2 116.51(19)
O4 N6 C2 115.1(2)
C3 N7 N8 102.3(5)
N9 N8 N7 111.6(6)
N9 N8 B1 127.2(6)
N7 N8 B1 121.2(6)
N10 N9 N8 107.8(6)
N9 N10 C3 104.5(5)
O5 N11 O6 128.7(5)
O5 N11 C4 115.0(4)
O6 N11 C4 116.3(4)
O7 N12 O8 124.2(14)
O7 N12 C4 117.1(13)
O8 N12 C4 118.4(13)
C3A N7A N8A 102.0(9)
N9A N8A N7A 112.1(11)
N9A N8A B1 116.2(10)
N7A N8A B1 131.6(10)
N10A N9A N8A 107.5(11)
N9A N10A C3A 106.0(9)
O5A N11A O6A 148.8(10)
O5A N11A C4A 108.9(7)
O6A N11A C4A 102.2(8)
O8A N12A O7A 137.(3)
O8A N12A C4A 107.(3)
O7A N12A C4A 114.(2)
C11 P1 C17 111.17(8)
C11 P1 C23 109.98(7)
C17 P1 C23 106.79(7)
C11 P1 C5 109.59(7)
C17 P1 C5 107.60(7)
C23 P1 C5 111.67(7)

loop_
_geom_bond_atom_site_label_1
_geom_bond_atom_site_label_2
_geom_bond_distance
B1 N8A 1.476(14)
B1 N3 1.572(3)
B1 N8 1.626(8)
B1 H1B 1.114(16)
B1 H2B 1.116(17)
C1 N4 1.326(2)
C1 N1 1.342(2)
C1 C2 1.481(2)
C2 F1 1.328(2)
C2 N6 1.533(3)
C2 N5 1.544(2)
C3 N7 1.315(8)
C3 N10 1.333(6)
C3 C4 1.499(5)
C4 F2 1.398(6)
C4 N12 1.538(12)
C4 N11 1.543(5)
C3A N7A 1.334(14)
C3A N10A 1.345(10)
C3A C4A 1.475(9)
C4A F2A 1.369(7)
C4A N12A 1.54(2)
C4A N11A 1.546(9)
C5 C6 1.393(2)
C5 C10 1.401(2)
C5 P1 1.7984(16)
C6 C7 1.397(2)
C6 H6 0.95
C7 C8 1.385(3)
C7 H7 0.95
C8 C9 1.392(3)
C8 H8 0.95
C9 C10 1.390(2)
C9 H9 0.95
C10 H10 0.95
C11 C16 1.399(2)
C11 C12 1.405(2)
C11 P1 1.7921(16)
C12 C13 1.391(2)
C12 H12 0.95
C13 C14 1.393(3)
C13 H13 0.95
C14 C15 1.386(3)
C14 H14 0.95
C15 C16 1.396(2)
C15 H15 0.95
C16 H16 0.95
C17 C18 1.400(2)
C17 C22 1.400(2)
C17 P1 1.7922(16)
C18 C19 1.392(2)
C18 H18 0.95
C19 C20 1.389(2)
C19 H19 0.95
C20 C21 1.393(3)
C20 H20 0.95
C21 C22 1.390(2)
C21 H21 0.95
C22 H22 0.95
C23 C28 1.393(2)
C23 C24 1.399(2)
C23 P1 1.7972(17)
C24 C25 1.389(3)
C24 H24 0.95
C25 C26 1.385(3)
C25 H25 0.95
C26 C27 1.389(3)
C26 H26 0.95
C27 C28 1.387(3)
C27 H27 0.95
C28 H28 0.95
N1 N2 1.319(2)
N2 N3 1.328(2)
N3 N4 1.3338(19)
N5 O2 1.212(2)
N5 O1 1.221(2)
N6 O3 1.202(3)
N6 O4 1.216(3)
N7 N8 1.333(7)
N8 N9 1.325(7)
N9 N10 1.324(6)
N11 O5 1.160(6)
N11 O6 1.206(6)
N12 O7 1.169(14)
N12 O8 1.29(2)
N7A N8A 1.337(12)
N8A N9A 1.332(12)
N9A N10A 1.304(10)
N11A O5A 1.233(9)
N11A O6A 1.262(15)
N12A O8A 1.12(4)
N12A O7A 1.20(3)

loop_
_geom_torsion_atom_site_label_1
_geom_torsion_atom_site_label_2
_geom_torsion_atom_site_label_3
_geom_torsion_atom_site_label_4
_geom_torsion
N4 C1 C2 F1 -169.09(17)
N1 C1 C2 F1 14.1(3)
N4 C1 C2 N6 -47.7(2)
N1 C1 C2 N6 135.44(18)
N4 C1 C2 N5 69.2(2)
N1 C1 C2 N5 -107.59(19)
N7 C3 C4 F2 22.6(6)
N10 C3 C4 F2 -154.1(5)
N7 C3 C4 N12 147.6(6)
N10 C3 C4 N12 -29.1(8)
N7 C3 C4 N11 -93.4(4)
N10 C3 C4 N11 89.9(5)
N7A C3A C4A F2A -114.1(8)
N10A C3A C4A F2A 56.9(11)
N7A C3A C4A N12A 127.8(12)
N10A C3A C4A N12A -61.2(14)
N7A C3A C4A N11A 12.8(9)
N10A C3A C4A N11A -176.2(8)
C10 C5 C6 C7 1.0(3)
P1 C5 C6 C7 179.08(13)
C5 C6 C7 C8 -1.0(3)
C6 C7 C8 C9 0.2(3)
C7 C8 C9 C10 0.5(3)
C8 C9 C10 C5 -0.5(3)
C6 C5 C10 C9 -0.3(3)
P1 C5 C10 C9 -178.44(14)
C16 C11 C12 C13 -0.3(2)
P1 C11 C12 C13 178.49(13)
C11 C12 C13 C14 -0.3(3)
C12 C13 C14 C15 0.7(3)
C13 C14 C15 C16 -0.5(3)
C14 C15 C16 C11 0.0(3)
C12 C11 C16 C15 0.4(2)
P1 C11 C16 C15 -178.35(13)
C22 C17 C18 C19 0.6(3)
P1 C17 C18 C19 -178.01(13)
C17 C18 C19 C20 -0.7(3)
C18 C19 C20 C21 0.0(3)
C19 C20 C21 C22 0.9(3)
C20 C21 C22 C17 -1.1(3)
C18 C17 C22 C21 0.3(3)
P1 C17 C22 C21 178.93(16)
C28 C23 C24 C25 0.5(3)
P1 C23 C24 C25 -179.54(14)
C23 C24 C25 C26 -0.7(3)
C24 C25 C26 C27 1.4(3)
C25 C26 C27 C28 -1.9(3)
C26 C27 C28 C23 1.7(3)
C24 C23 C28 C27 -1.0(3)
P1 C23 C28 C27 179.04(16)
N4 C1 N1 N2 -0.2(2)
C2 C1 N1 N2 176.93(16)
C1 N1 N2 N3 0.2(2)
N1 N2 N3 N4 -0.1(2)
N1 N2 N3 B1 -179.48(17)
N8A B1 N3 N2 -94.5(6)
N8 B1 N3 N2 -94.2(4)
N8A B1 N3 N4 86.2(6)
N8 B1 N3 N4 86.5(3)
N1 C1 N4 N3 0.1(2)
C2 C1 N4 N3 -176.94(16)
N2 N3 N4 C1 0.0(2)
B1 N3 N4 C1 179.34(17)
F1 C2 N5 O2 -143.68(16)
C1 C2 N5 O2 -19.3(2)
N6 C2 N5 O2 102.49(18)
F1 C2 N5 O1 37.5(2)
C1 C2 N5 O1 161.97(16)
N6 C2 N5 O1 -76.28(19)
F1 C2 N6 O3 -151.28(18)
C1 C2 N6 O3 84.9(2)
N5 C2 N6 O3 -38.0(2)
F1 C2 N6 O4 27.2(3)
C1 C2 N6 O4 -96.6(2)
N5 C2 N6 O4 140.5(2)
N10 C3 N7 N8 -0.4(6)
C4 C3 N7 N8 -177.3(5)
C3 N7 N8 N9 0.7(9)
C3 N7 N8 B1 -179.1(6)
N8A B1 N8 N9 -94.(7)
N3 B1 N8 N9 -96.6(10)
N8A B1 N8 N7 86.(6)
N3 B1 N8 N7 83.2(8)
N7 N8 N9 N10 -0.8(11)
B1 N8 N9 N10 178.9(8)
N8 N9 N10 C3 0.5(10)
N7 C3 N10 N9 -0.1(8)
C4 C3 N10 N9 176.9(6)
F2 C4 N11 O5 -159.9(5)
C3 C4 N11 O5 -37.2(5)
N12 C4 N11 O5 83.7(7)
F2 C4 N11 O6 18.6(5)
C3 C4 N11 O6 141.3(4)
N12 C4 N11 O6 -97.7(7)
F2 C4 N12 O7 55.2(14)
C3 C4 N12 O7 -70.9(12)
N11 C4 N12 O7 164.5(10)
F2 C4 N12 O8 -118.1(19)
C3 C4 N12 O8 115.8(19)
N11 C4 N12 O8 -9.(2)
N10A C3A N7A N8A 2.2(12)
C4A C3A N7A N8A 174.1(10)
C3A N7A N8A N9A -1.7(17)
C3A N7A N8A B1 174.8(15)
N3 B1 N8A N9A -103.9(15)
N8 B1 N8A N9A 78.(6)
N3 B1 N8A N7A 79.6(18)
N8 B1 N8A N7A -98.(7)
N7A N8A N9A N10A 1.(2)
B1 N8A N9A N10A -176.5(14)
N8A N9A N10A C3A 0.8(19)
N7A C3A N10A N9A -2.0(15)
C4A C3A N10A N9A -173.9(12)
F2A C4A N11A O5A 12.2(8)
C3A C4A N11A O5A -114.9(7)
N12A C4A N11A O5A 123.6(13)
F2A C4A N11A O6A -165.2(9)
C3A C4A N11A O6A 67.7(10)
N12A C4A N11A O6A -53.8(14)
F2A C4A N12A O8A 16.(4)
C3A C4A N12A O8A 138.(3)
N11A C4A N12A O8A -101.(3)
F2A C4A N12A O7A -151.7(17)
C3A C4A N12A O7A -29.(2)
N11A C4A N12A O7A 91.8(19)
C16 C11 P1 C17 -5.96(16)
C12 C11 P1 C17 175.25(13)
C16 C11 P1 C23 112.10(14)
C12 C11 P1 C23 -66.68(15)
C16 C11 P1 C5 -124.78(13)
C12 C11 P1 C5 56.44(15)
C18 C17 P1 C11 -100.46(15)
C22 C17 P1 C11 80.94(16)
C18 C17 P1 C23 139.56(14)
C22 C17 P1 C23 -39.04(16)
C18 C17 P1 C5 19.54(16)
C22 C17 P1 C5 -159.06(14)
C28 C23 P1 C11 16.27(16)
C24 C23 P1 C11 -163.65(13)
C28 C23 P1 C17 137.02(14)
C24 C23 P1 C17 -42.91(15)
C28 C23 P1 C5 -105.62(15)
C24 C23 P1 C5 74.46(15)
C6 C5 P1 C11 2.90(16)
C10 C5 P1 C11 -179.00(13)
C6 C5 P1 C17 -118.10(14)
C10 C5 P1 C17 59.99(15)
C6 C5 P1 C23 125.02(14)
C10 C5 P1 C23 -56.88(15)
